data_4309178
loop_
_publ_author_name
'Md. Badruz Zaman'
'Konstantin Udachin'
'John A. Ripmeester'
'Mark D. Smith'
'Hans-Conrad zur Loye'

_publ_section_title
;
Synthesis and Characterization of Diverse Coordination Polymers. Linear and
Zigzag Chains Involving Their Structural Transformation via Intermolecular
Hydrogen-Bonded, Interpenetrating Ladders Polycatenane, and
Noninterpenetrating Square Grid from Long, Rigid N,N'-Bidentate Ligands:
1,4-Bis[(x-pyridyl)ethynyl]benzene (x= 3 and 4)
;
_journal_name_full 'Inorganic Chemistry'
_journal_page_first 5047
_journal_page_last 5059
_journal_paper_doi 10.1021/ic050080d
_journal_volume 44
_journal_year 2005
_chemical_formula_moiety
; 
Co(C20H12N2)1.5 (NO3)2 (solv)x 
;
_chemical_formula_sum 'C30 H18 Co N5 O6'
_chemical_formula_weight 603.42
_chemical_name_systematic
; 
 ? 
;
_space_group_IT_number 2
_symmetry_cell_setting triclinic
_symmetry_space_group_name_Hall '-P 1'
_symmetry_space_group_name_H-M 'P -1'
_atom_sites_solution_hydrogens geom
_atom_sites_solution_primary direct
_atom_sites_solution_secondary difmap
_audit_creation_method SHELXL-97
_cell_angle_alpha 115.3800(10)
_cell_angle_beta 101.3190(10)
_cell_angle_gamma 93.472(2)
_cell_formula_units_Z 4
_cell_length_a 14.1724(9)
_cell_length_b 15.7947(10)
_cell_length_c 18.0715(12)
_cell_measurement_reflns_used 7245
_cell_measurement_temperature 173(2)
_cell_measurement_theta_max 24.737
_cell_measurement_theta_min 2.316
_cell_volume 3535.6(4)
_computing_cell_refinement 'SAINT+ NT V6.02a (Bruker, 1998)'
_computing_data_collection 'SMART NT V5.619 (Bruker, 2000)'
_computing_data_reduction 'SAINT+ NT V6.02a'
_computing_molecular_graphics 'SHELXTL V5.1 (Sheldrick, 1997)'
_computing_publication_material 'SHELXTL V5.1'
_computing_structure_refinement 'SHELXL-97 (Sheldrick, 1997)'
_computing_structure_solution 'SHELXS-97 (Sheldrick, 1990)'
_diffrn_ambient_temperature 173(2)
_diffrn_measured_fraction_theta_full 0.994
_diffrn_measured_fraction_theta_max 0.994
_diffrn_measurement_device_type 'Bruker SMART APEX CCD diffractometer'
_diffrn_measurement_method 'omega scans'
_diffrn_radiation_monochromator graphite
_diffrn_radiation_source 'fine-focus sealed tube'
_diffrn_radiation_type MoK\a
_diffrn_radiation_wavelength 0.71073
_diffrn_reflns_av_R_equivalents 0.0518
_diffrn_reflns_av_sigmaI/netI 0.0889
_diffrn_reflns_limit_h_max 17
_diffrn_reflns_limit_h_min -17
_diffrn_reflns_limit_k_max 19
_diffrn_reflns_limit_k_min -19
_diffrn_reflns_limit_l_max 22
_diffrn_reflns_limit_l_min -22
_diffrn_reflns_number 32869
_diffrn_reflns_theta_full 26.44
_diffrn_reflns_theta_max 26.44
_diffrn_reflns_theta_min 1.44
_diffrn_standards_decay_% 0
_exptl_absorpt_coefficient_mu 0.527
_exptl_absorpt_correction_T_max 0.9680
_exptl_absorpt_correction_T_min 0.8806
_exptl_absorpt_correction_type multi-scan
_exptl_absorpt_process_details '(SADABS, Bruker, 1997)'
_exptl_crystal_colour orange
_exptl_crystal_density_diffrn 1.134
_exptl_crystal_density_method 'not measured'
_exptl_crystal_description fragment
_exptl_crystal_F_000 1232
_exptl_crystal_size_max 0.18
_exptl_crystal_size_mid 0.12
_exptl_crystal_size_min 0.07
_refine_diff_density_max 0.689
_refine_diff_density_min -0.299
_refine_diff_density_rms 0.064
_refine_ls_extinction_method none
_refine_ls_goodness_of_fit_ref 0.993
_refine_ls_hydrogen_treatment mixed
_refine_ls_matrix_type full
_refine_ls_number_parameters 757
_refine_ls_number_reflns 14497
_refine_ls_number_restraints 0
_refine_ls_restrained_S_all 0.993
_refine_ls_R_factor_all 0.1016
_refine_ls_R_factor_gt 0.0599
_refine_ls_shift/su_max 0.001
_refine_ls_shift/su_mean 0.000
_refine_ls_structure_factor_coef Fsqd
_refine_ls_weighting_details 'calc w=1/[\s^2^(Fo^2^)+(0.0472P)^2^+0.0000P] where P=(Fo^2^+2Fc^2^)/3'
_refine_ls_weighting_scheme calc
_refine_ls_wR_factor_gt 0.1230
_refine_ls_wR_factor_ref 0.1339
_reflns_number_gt 8179
_reflns_number_total 14497
_reflns_threshold_expression >2sigma(I)
_cod_data_source_file ic050080dsi20050119_032607_6.cif
_cod_data_source_block compound-6_codpbsq
_cod_database_code 4309178

loop_
_symmetry_equiv_pos_as_xyz
'x, y, z'
'-x, -y, -z'

loop_
_atom_site_label
_atom_site_type_symbol
_atom_site_fract_x
_atom_site_fract_y
_atom_site_fract_z
_atom_site_U_iso_or_equiv
_atom_site_adp_type
_atom_site_occupancy
_atom_site_symmetry_multiplicity
_atom_site_calc_flag
_atom_site_refinement_flags
_atom_site_disorder_assembly
_atom_site_disorder_group
Co1 Co 0.95586(3) 0.71998(3) 0.18027(3) 0.03631(14) Uani 1 1 d . . .
Co2 Co 0.44415(3) 0.72928(4) 0.17646(3) 0.03959(14) Uani 1 1 d . . .
C1 C 0.8626(2) 0.5785(3) 0.2285(2) 0.0488(10) Uani 1 1 d . . .
H1 H 0.9249 0.5934 0.2662 0.059 Uiso 1 1 calc R . .
C2 C 0.7889(3) 0.5220(3) 0.2344(2) 0.0531(10) Uani 1 1 d . . .
H2 H 0.8009 0.4991 0.2756 0.064 Uiso 1 1 calc R . .
C3 C 0.6970(2) 0.4989(2) 0.1797(2) 0.0415(9) Uani 1 1 d . . .
C4 C 0.6839(2) 0.5336(2) 0.1207(2) 0.0424(9) Uani 1 1 d . . .
H4 H 0.6224 0.5192 0.0819 0.051 Uiso 1 1 calc R . .
C5 C 0.7616(2) 0.5897(2) 0.1188(2) 0.0394(8) Uani 1 1 d . . .
H5 H 0.7517 0.6128 0.0777 0.047 Uiso 1 1 calc R . .
C6 C 0.6181(3) 0.4427(3) 0.1851(2) 0.0498(10) Uani 1 1 d . . .
C7 C 0.5542(3) 0.3950(3) 0.1902(2) 0.0583(11) Uani 1 1 d . . .
C8 C 0.4796(3) 0.3322(3) 0.1949(2) 0.0620(12) Uani 1 1 d . . .
C9 C 0.5085(3) 0.2638(3) 0.2199(3) 0.0822(15) Uani 1 1 d . . .
H9 H 0.5757 0.2603 0.2353 0.099 Uiso 1 1 calc R . .
C10 C 0.4370(4) 0.2000(3) 0.2221(3) 0.0820(15) Uani 1 1 d . . .
H10 H 0.4557 0.1532 0.2393 0.098 Uiso 1 1 calc R . .
C11 C 0.3385(3) 0.2052(3) 0.1991(3) 0.0682(13) Uani 1 1 d . . .
C12 C 0.3113(3) 0.2755(3) 0.1769(2) 0.0687(14) Uani 1 1 d . . .
H12 H 0.2443 0.2803 0.1629 0.082 Uiso 1 1 calc R . .
C13 C 0.3814(3) 0.3385(3) 0.1751(2) 0.0660(13) Uani 1 1 d . . .
H13 H 0.3623 0.3868 0.1600 0.079 Uiso 1 1 calc R . .
C14 C 1.2688(3) 1.1355(3) 0.1991(3) 0.0757(14) Uani 1 1 d . . .
C15 C 1.2160(3) 1.0738(3) 0.1982(3) 0.0654(12) Uani 1 1 d . . .
C16 C 1.1368(2) 0.8392(3) 0.1856(2) 0.0454(9) Uani 1 1 d . . .
H16 H 1.1647 0.7844 0.1810 0.054 Uiso 1 1 calc R . .
C17 C 1.1931(3) 0.9134(3) 0.1869(2) 0.0548(11) Uani 1 1 d . . .
H17 H 1.2582 0.9087 0.1816 0.066 Uiso 1 1 calc R . .
C18 C 1.1562(3) 0.9952(3) 0.1959(2) 0.0502(10) Uani 1 1 d . . .
C19 C 1.0599(3) 0.9980(3) 0.2017(2) 0.0552(11) Uani 1 1 d . . .
H19 H 1.0310 1.0526 0.2081 0.066 Uiso 1 1 calc R . .
C20 C 1.0075(2) 0.9187(3) 0.1978(2) 0.0504(10) Uani 1 1 d . . .
H20 H 0.9413 0.9202 0.2005 0.060 Uiso 1 1 calc R . .
C21 C 1.1260(2) 0.7262(3) 0.3179(2) 0.0472(9) Uani 1 1 d . . .
H21 H 1.1105 0.7876 0.3479 0.057 Uiso 1 1 calc R . .
C22 C 1.1978(2) 0.6968(3) 0.3598(2) 0.0488(10) Uani 1 1 d . . .
H22 H 1.2301 0.7368 0.4173 0.059 Uiso 1 1 calc R . .
C23 C 1.2225(2) 0.6087(3) 0.3178(2) 0.0446(9) Uani 1 1 d . . .
C24 C 1.1733(2) 0.5540(3) 0.2333(2) 0.0467(9) Uani 1 1 d . . .
H24 H 1.1893 0.4935 0.2014 0.056 Uiso 1 1 calc R . .
C25 C 1.1010(2) 0.5887(3) 0.1965(2) 0.0413(9) Uani 1 1 d . . .
H25 H 1.0671 0.5501 0.1392 0.050 Uiso 1 1 calc R . .
C26 C 1.2952(3) 0.5752(3) 0.3612(2) 0.0512(10) Uani 1 1 d . . .
C27 C 1.3546(3) 0.5509(3) 0.4015(2) 0.0532(10) Uani 1 1 d . . .
C28 C 1.4281(3) 0.5248(3) 0.4518(2) 0.0498(10) Uani 1 1 d . . .
C29 C 1.4713(3) 0.5872(3) 0.5352(2) 0.0564(11) Uani 1 1 d . . .
H29 H 1.4517 0.6476 0.5599 0.068 Uiso 1 1 calc R . .
C30 C 1.4572(3) 0.4373(3) 0.4169(3) 0.0581(11) Uani 1 1 d . . .
H30 H 1.4281 0.3936 0.3597 0.070 Uiso 1 1 calc R . .
C41 C 0.3431(3) 0.7729(3) 0.0319(2) 0.0595(11) Uani 1 1 d . . .
H41 H 0.4025 0.8153 0.0493 0.071 Uiso 1 1 calc R . .
C42 C 0.2744(3) 0.7640(3) -0.0374(3) 0.0683(13) Uani 1 1 d . . .
H42 H 0.2871 0.7993 -0.0668 0.082 Uiso 1 1 calc R . .
C43 C 0.1877(3) 0.7042(3) -0.0639(2) 0.0551(11) Uani 1 1 d . . .
C44 C 0.1731(3) 0.6547(3) -0.0180(2) 0.0526(10) Uani 1 1 d . . .
H44 H 0.1140 0.6125 -0.0339 0.063 Uiso 1 1 calc R . .
C45 C 0.2460(2) 0.6680(3) 0.0509(2) 0.0444(9) Uani 1 1 d . . .
H45 H 0.2349 0.6346 0.0821 0.053 Uiso 1 1 calc R . .
C46 C 0.1155(3) 0.6942(3) -0.1356(3) 0.0704(13) Uani 1 1 d . . .
C47 C 0.0568(3) 0.6911(3) -0.1937(3) 0.0763(14) Uani 1 1 d . . .
C48 C -0.0128(4) 0.6895(4) -0.2644(3) 0.0776(15) Uani 1 1 d . . .
C49 C 0.0197(4) 0.7452(4) -0.3059(3) 0.0895(16) Uani 1 1 d . . .
H49 H 0.0836 0.7805 -0.2868 0.107 Uiso 1 1 calc R . .
C50 C -0.0473(4) 0.7434(4) -0.3734(3) 0.0948(17) Uani 1 1 d . . .
H50 H -0.0304 0.7780 -0.4022 0.114 Uiso 1 1 calc R . .
C51 C -0.1450(3) 0.6875(4) -0.4002(3) 0.0839(16) Uani 1 1 d . . .
C52 C -0.1674(4) 0.6482(5) -0.3563(4) 0.127(3) Uani 1 1 d . . .
H52 H -0.2325 0.6169 -0.3705 0.153 Uiso 1 1 calc R . .
C53 C -0.1004(4) 0.6489(5) -0.2879(4) 0.131(3) Uani 1 1 d . . .
H53 H -0.1216 0.6177 -0.2579 0.157 Uiso 1 1 calc R . .
C54 C -0.2120(3) 0.6841(4) -0.4732(3) 0.0907(17) Uani 1 1 d . . .
C55 C 0.7330(3) 0.6836(4) 0.4683(3) 0.0839(15) Uani 1 1 d . . .
C56 C 0.6370(3) 0.7483(3) 0.2978(2) 0.0560(11) Uani 1 1 d . . .
H56 H 0.6618 0.7817 0.2709 0.067 Uiso 1 1 calc R . .
C57 C 0.7015(3) 0.7377(3) 0.3592(3) 0.0686(13) Uani 1 1 d . . .
H57 H 0.7687 0.7627 0.3733 0.082 Uiso 1 1 calc R . .
C58 C 0.6690(3) 0.6910(3) 0.4002(3) 0.0658(12) Uani 1 1 d . . .
C59 C 0.5704(3) 0.6535(4) 0.3741(3) 0.0840(16) Uani 1 1 d . . .
H59 H 0.5443 0.6185 0.3991 0.101 Uiso 1 1 calc R . .
C60 C 0.5111(3) 0.6673(3) 0.3119(3) 0.0762(15) Uani 1 1 d . . .
H60 H 0.4438 0.6413 0.2952 0.091 Uiso 1 1 calc R . .
C61 C 0.5869(2) 0.7420(3) 0.0762(2) 0.0426(9) Uani 1 1 d . . .
H61 H 0.5609 0.6762 0.0462 0.051 Uiso 1 1 calc R . .
C62 C 0.6572(2) 0.7761(3) 0.0482(2) 0.0450(9) Uani 1 1 d . . .
H62 H 0.6789 0.7346 0.0009 0.054 Uiso 1 1 calc R . .
C63 C 0.6957(2) 0.8726(3) 0.0906(3) 0.0465(9) Uani 1 1 d . . .
C64 C 0.6611(3) 0.9290(3) 0.1592(3) 0.0583(11) Uani 1 1 d . . .
H64 H 0.6850 0.9952 0.1898 0.070 Uiso 1 1 calc R . .
C65 C 0.5912(3) 0.8873(3) 0.1824(3) 0.0543(10) Uani 1 1 d . . .
H65 H 0.5686 0.9268 0.2300 0.065 Uiso 1 1 calc R . .
C66 C 0.7707(3) 0.9105(3) 0.0638(3) 0.0520(10) Uani 1 1 d . . .
C67 C 0.8356(3) 0.9382(3) 0.0422(3) 0.0520(10) Uani 1 1 d . . .
C68 C 0.9175(3) 0.9687(3) 0.0187(2) 0.0485(10) Uani 1 1 d . . .
C69 C 0.9745(3) 0.9045(3) -0.0223(2) 0.0522(10) Uani 1 1 d . . .
H69 H 0.9573 0.8390 -0.0380 0.063 Uiso 1 1 calc R . .
C70 C 0.9436(3) 1.0645(3) 0.0407(3) 0.0548(10) Uani 1 1 d . . .
H70 H 0.9048 1.1090 0.0686 0.066 Uiso 1 1 calc R . .
N1 N 0.85020(18) 0.61303(19) 0.17232(17) 0.0388(7) Uani 1 1 d . . .
N2 N 1.04368(18) 0.84080(19) 0.19057(17) 0.0361(7) Uani 1 1 d . . .
N3 N 1.07647(19) 0.6739(2) 0.23735(18) 0.0400(7) Uani 1 1 d . . .
N4 N 0.8699(3) 0.8395(3) 0.2937(2) 0.0604(9) Uani 1 1 d . . .
N5 N 0.9233(2) 0.6608(2) 0.0167(2) 0.0480(8) Uani 1 1 d . . .
N6 N 0.33126(19) 0.7253(2) 0.07600(18) 0.0437(7) Uani 1 1 d . . .
N7 N 0.54248(19) 0.7150(2) 0.27358(17) 0.0441(7) Uani 1 1 d . . .
N8 N 0.55336(19) 0.7946(2) 0.14193(19) 0.0414(7) Uani 1 1 d . . .
N9 N 0.4004(2) 0.5352(2) 0.0990(2) 0.0452(8) Uani 1 1 d . . .
N10 N 0.3655(3) 0.8437(3) 0.2926(2) 0.0638(10) Uani 1 1 d . . .
O1 O 0.94423(18) 0.80774(19) 0.30949(17) 0.0597(7) Uani 1 1 d . . .
O2 O 0.8363(3) 0.8977(3) 0.3480(3) 0.1278(17) Uani 1 1 d . . .
O3 O 0.8296(2) 0.8111(2) 0.2169(2) 0.0759(9) Uani 1 1 d . . .
O4 O 0.98292(17) 0.63062(17) 0.05801(15) 0.0501(6) Uani 1 1 d . . .
O5 O 0.87405(17) 0.71778(18) 0.05869(16) 0.0487(7) Uani 1 1 d . . .
O6 O 0.9168(2) 0.6372(2) -0.05851(17) 0.0709(9) Uani 1 1 d . . .
O7 O 0.45987(16) 0.59143(17) 0.08897(15) 0.0479(6) Uani 1 1 d . . .
O9 O 0.3916(2) 0.4495(2) 0.05596(18) 0.0689(8) Uani 1 1 d . . .
O8 O 0.35419(19) 0.5722(2) 0.15208(18) 0.0694(9) Uani 1 1 d . . .
O10 O 0.43257(19) 0.87229(19) 0.26795(17) 0.0613(8) Uani 1 1 d . . .
O11 O 0.33367(19) 0.7551(2) 0.25339(18) 0.0623(8) Uani 1 1 d . . .
O12 O 0.3328(2) 0.8979(2) 0.3506(2) 0.0923(11) Uani 1 1 d . . .

loop_
_atom_site_aniso_label
_atom_site_aniso_U_11
_atom_site_aniso_U_22
_atom_site_aniso_U_33
_atom_site_aniso_U_23
_atom_site_aniso_U_13
_atom_site_aniso_U_12
Co1 0.0257(2) 0.0401(3) 0.0463(3) 0.0271(2) 0.0011(2) -0.0063(2)
Co2 0.0272(3) 0.0568(3) 0.0396(3) 0.0304(3) -0.0004(2) 0.0021(2)
C1 0.035(2) 0.059(2) 0.061(3) 0.042(2) -0.0010(18) -0.0041(17)
C2 0.054(2) 0.060(3) 0.061(3) 0.046(2) 0.009(2) -0.002(2)
C3 0.037(2) 0.037(2) 0.049(2) 0.0193(18) 0.0101(17) -0.0062(16)
C4 0.0313(19) 0.044(2) 0.050(2) 0.0259(19) 0.0010(16) -0.0092(16)
C5 0.0354(19) 0.040(2) 0.048(2) 0.0284(18) 0.0057(17) -0.0008(16)
C6 0.058(2) 0.041(2) 0.051(2) 0.024(2) 0.013(2) -0.0091(19)
C7 0.064(3) 0.053(3) 0.054(3) 0.025(2) 0.015(2) -0.017(2)
C8 0.069(3) 0.060(3) 0.053(3) 0.028(2) 0.010(2) -0.028(2)
C9 0.069(3) 0.075(3) 0.107(4) 0.052(3) 0.019(3) -0.025(3)
C10 0.083(4) 0.072(3) 0.103(4) 0.055(3) 0.018(3) -0.018(3)
C11 0.064(3) 0.065(3) 0.069(3) 0.037(3) -0.002(2) -0.036(2)
C12 0.058(3) 0.080(3) 0.068(3) 0.051(3) -0.012(2) -0.035(2)
C13 0.066(3) 0.072(3) 0.057(3) 0.043(2) -0.010(2) -0.033(2)
C14 0.069(3) 0.078(3) 0.082(3) 0.053(3) -0.004(2) -0.035(2)
C15 0.054(3) 0.066(3) 0.077(3) 0.043(3) 0.000(2) -0.020(2)
C16 0.034(2) 0.045(2) 0.065(3) 0.029(2) 0.0177(18) 0.0025(17)
C17 0.036(2) 0.061(3) 0.070(3) 0.032(2) 0.017(2) -0.0045(19)
C18 0.041(2) 0.053(2) 0.057(3) 0.033(2) 0.0009(18) -0.0180(19)
C19 0.040(2) 0.047(2) 0.084(3) 0.040(2) 0.004(2) -0.0032(18)
C20 0.0269(19) 0.051(2) 0.080(3) 0.038(2) 0.0085(19) -0.0001(17)
C21 0.040(2) 0.045(2) 0.051(2) 0.022(2) 0.0024(19) -0.0020(17)
C22 0.036(2) 0.061(3) 0.045(2) 0.029(2) -0.0074(17) -0.0046(19)
C23 0.0304(19) 0.063(3) 0.053(2) 0.042(2) 0.0006(17) -0.0024(18)
C24 0.041(2) 0.055(2) 0.054(2) 0.036(2) 0.0054(19) 0.0079(18)
C25 0.0331(19) 0.053(2) 0.043(2) 0.031(2) 0.0000(16) -0.0051(17)
C26 0.041(2) 0.067(3) 0.050(2) 0.038(2) -0.0033(18) 0.0005(19)
C27 0.042(2) 0.069(3) 0.054(2) 0.040(2) -0.0033(19) -0.0025(19)
C28 0.039(2) 0.066(3) 0.052(3) 0.040(2) -0.0007(19) 0.001(2)
C29 0.052(2) 0.059(3) 0.056(3) 0.031(2) -0.003(2) 0.010(2)
C30 0.054(3) 0.069(3) 0.049(2) 0.035(2) -0.010(2) 0.000(2)
C41 0.044(2) 0.083(3) 0.069(3) 0.054(3) 0.003(2) 0.010(2)
C42 0.060(3) 0.103(4) 0.068(3) 0.063(3) 0.010(2) 0.023(3)
C43 0.054(3) 0.074(3) 0.039(2) 0.027(2) 0.0051(19) 0.031(2)
C44 0.037(2) 0.067(3) 0.044(2) 0.019(2) -0.0006(18) 0.0179(19)
C45 0.035(2) 0.060(2) 0.036(2) 0.0223(19) 0.0025(16) 0.0122(18)
C46 0.073(3) 0.084(3) 0.047(3) 0.027(3) -0.002(2) 0.039(3)
C47 0.076(3) 0.098(4) 0.048(3) 0.028(3) 0.001(2) 0.043(3)
C48 0.076(3) 0.108(4) 0.050(3) 0.042(3) -0.003(2) 0.038(3)
C49 0.070(3) 0.103(4) 0.099(4) 0.064(4) -0.010(3) 0.001(3)
C50 0.077(4) 0.117(4) 0.099(4) 0.076(4) -0.017(3) -0.006(3)
C51 0.064(3) 0.119(4) 0.072(3) 0.056(3) -0.010(3) 0.029(3)
C52 0.057(3) 0.201(7) 0.164(6) 0.156(6) -0.043(3) -0.044(4)
C53 0.075(4) 0.213(7) 0.138(5) 0.150(5) -0.046(4) -0.054(4)
C54 0.069(3) 0.135(5) 0.075(3) 0.060(4) -0.005(3) 0.032(3)
C55 0.066(3) 0.128(5) 0.062(3) 0.053(3) -0.003(2) 0.026(3)
C56 0.035(2) 0.085(3) 0.053(3) 0.041(2) -0.0023(19) -0.001(2)
C57 0.036(2) 0.109(4) 0.059(3) 0.043(3) -0.005(2) 0.005(2)
C58 0.055(3) 0.092(3) 0.051(3) 0.041(3) -0.008(2) 0.018(2)
C59 0.062(3) 0.125(4) 0.080(3) 0.076(3) -0.013(3) -0.014(3)
C60 0.045(2) 0.125(4) 0.072(3) 0.071(3) -0.013(2) -0.014(3)
C61 0.034(2) 0.047(2) 0.048(2) 0.028(2) 0.0018(17) -0.0040(17)
C62 0.038(2) 0.051(2) 0.056(2) 0.035(2) 0.0090(18) 0.0015(17)
C63 0.032(2) 0.054(2) 0.064(3) 0.039(2) 0.0053(19) 0.0016(18)
C64 0.050(2) 0.044(2) 0.081(3) 0.031(2) 0.015(2) -0.0068(19)
C65 0.050(2) 0.047(2) 0.066(3) 0.025(2) 0.018(2) 0.0038(19)
C66 0.043(2) 0.045(2) 0.076(3) 0.038(2) 0.011(2) -0.0018(18)
C67 0.041(2) 0.049(2) 0.073(3) 0.036(2) 0.010(2) -0.0012(18)
C68 0.039(2) 0.044(2) 0.067(3) 0.031(2) 0.0107(19) -0.0021(18)
C69 0.052(2) 0.038(2) 0.073(3) 0.031(2) 0.018(2) -0.0037(19)
C70 0.047(2) 0.046(2) 0.077(3) 0.032(2) 0.020(2) 0.0050(18)
N1 0.0297(15) 0.0429(17) 0.0496(18) 0.0315(15) -0.0001(13) -0.0041(13)
N2 0.0240(14) 0.0377(17) 0.0481(18) 0.0239(15) 0.0037(13) -0.0042(12)
N3 0.0292(15) 0.0479(19) 0.0454(19) 0.0280(16) 0.0013(14) -0.0041(14)
N4 0.045(2) 0.064(3) 0.061(3) 0.020(2) 0.016(2) -0.0090(19)
N5 0.0358(18) 0.049(2) 0.058(2) 0.0297(19) -0.0004(17) -0.0081(15)
N6 0.0307(16) 0.064(2) 0.0431(18) 0.0318(17) 0.0038(14) 0.0097(15)
N7 0.0292(16) 0.063(2) 0.0386(18) 0.0278(16) -0.0040(13) -0.0013(14)
N8 0.0318(16) 0.0466(19) 0.050(2) 0.0298(16) 0.0030(14) -0.0029(14)
N9 0.0376(18) 0.056(2) 0.045(2) 0.0342(18) -0.0072(15) -0.0042(16)
N10 0.061(2) 0.064(3) 0.052(2) 0.014(2) 0.008(2) 0.010(2)
O1 0.0306(14) 0.0730(19) 0.079(2) 0.0414(17) 0.0072(14) 0.0029(13)
O2 0.077(3) 0.117(3) 0.125(3) -0.014(3) 0.053(3) -0.003(2)
O3 0.0640(19) 0.074(2) 0.085(2) 0.0475(19) -0.0122(17) -0.0104(16)
O4 0.0496(15) 0.0527(16) 0.0546(16) 0.0326(14) 0.0064(13) 0.0120(13)
O5 0.0306(13) 0.0520(16) 0.0701(19) 0.0375(15) 0.0051(13) 0.0003(12)
O6 0.077(2) 0.089(2) 0.0424(18) 0.0341(17) -0.0018(15) -0.0049(17)
O7 0.0376(14) 0.0549(16) 0.0602(17) 0.0405(14) 0.0022(12) -0.0096(12)
O9 0.096(2) 0.0450(17) 0.066(2) 0.0338(16) 0.0051(17) -0.0099(16)
O8 0.0487(17) 0.119(3) 0.0567(19) 0.0503(19) 0.0181(15) 0.0239(17)
O10 0.0451(16) 0.0680(19) 0.072(2) 0.0332(16) 0.0177(15) -0.0026(14)
O11 0.0519(17) 0.068(2) 0.0652(19) 0.0318(17) 0.0081(14) 0.0025(15)
O12 0.087(2) 0.086(2) 0.084(3) 0.013(2) 0.035(2) 0.019(2)

loop_
_atom_type_symbol
_atom_type_description
_atom_type_scat_dispersion_real
_atom_type_scat_dispersion_imag
_atom_type_scat_source
C C 0.0033 0.0016 'International Tables Vol C Tables 4.2.6.8 and 6.1.1.4'
H H 0.0000 0.0000 'International Tables Vol C Tables 4.2.6.8 and 6.1.1.4'
N N 0.0061 0.0033 'International Tables Vol C Tables 4.2.6.8 and 6.1.1.4'
O O 0.0106 0.0060 'International Tables Vol C Tables 4.2.6.8 and 6.1.1.4'
Co Co 0.3494 0.9721 'International Tables Vol C Tables 4.2.6.8 and 6.1.1.4'

loop_
_geom_angle_atom_site_label_1
_geom_angle_atom_site_label_2
_geom_angle_atom_site_label_3
_geom_angle
_geom_angle_site_symmetry_1
_geom_angle_site_symmetry_3
_geom_angle_publ_flag
N1 Co1 N2 170.80(11) . . ?
N1 Co1 N3 93.97(10) . . ?
N2 Co1 N3 93.91(10) . . ?
N1 Co1 O4 93.55(10) . . ?
N2 Co1 O4 91.48(10) . . ?
N3 Co1 O4 87.98(10) . . ?
N1 Co1 O1 88.32(10) . . ?
N2 Co1 O1 87.50(10) . . ?
N3 Co1 O1 85.95(11) . . ?
O4 Co1 O1 173.75(9) . . ?
N1 Co1 O5 93.37(9) . . ?
N2 Co1 O5 82.87(9) . . ?
N3 Co1 O5 144.84(11) . . ?
O4 Co1 O5 57.27(9) . . ?
O1 Co1 O5 128.61(10) . . ?
N1 Co1 O3 80.78(10) . . ?
N2 Co1 O3 90.11(10) . . ?
N3 Co1 O3 140.38(11) . . ?
O4 Co1 O3 131.35(10) . . ?
O1 Co1 O3 54.84(10) . . ?
O5 Co1 O3 74.76(11) . . ?
N7 Co2 O7 89.32(10) . . ?
N7 Co2 N8 95.51(10) . . ?
O7 Co2 N8 91.27(10) . . ?
N7 Co2 N6 171.43(11) . . ?
O7 Co2 N6 86.40(10) . . ?
N8 Co2 N6 92.01(10) . . ?
N7 Co2 O10 89.55(11) . . ?
O7 Co2 O10 178.34(9) . . ?
N8 Co2 O10 87.63(11) . . ?
N6 Co2 O10 94.88(11) . . ?
N7 Co2 O11 88.84(10) . . ?
O7 Co2 O11 123.40(10) . . ?
N8 Co2 O11 145.16(12) . . ?
N6 Co2 O11 87.34(10) . . ?
O10 Co2 O11 57.79(10) . . ?
N1 C1 C2 123.1(3) . . ?
C1 C2 C3 119.5(3) . . ?
C4 C3 C2 117.7(3) . . ?
C4 C3 C6 121.0(3) . . ?
C2 C3 C6 121.3(3) . . ?
C3 C4 C5 119.2(3) . . ?
N1 C5 C4 123.2(3) . . ?
C7 C6 C3 178.5(4) . . ?
C6 C7 C8 176.6(5) . . ?
C13 C8 C9 120.0(4) . . ?
C13 C8 C7 121.8(4) . . ?
C9 C8 C7 118.2(4) . . ?
C8 C9 C10 119.1(4) . . ?
C11 C10 C9 120.2(4) . . ?
C12 C11 C10 119.9(4) . . ?
C12 C11 C14 122.6(4) . 1_445 ?
C10 C11 C14 117.5(4) . 1_445 ?
C13 C12 C11 120.0(4) . . ?
C12 C13 C8 120.7(4) . . ?
C15 C14 C11 175.4(6) . 1_665 ?
C14 C15 C18 176.6(5) . . ?
N2 C16 C17 122.4(3) . . ?
C16 C17 C18 120.5(3) . . ?
C17 C18 C19 117.6(3) . . ?
C17 C18 C15 120.4(4) . . ?
C19 C18 C15 122.0(4) . . ?
C20 C19 C18 118.0(4) . . ?
N2 C20 C19 124.2(3) . . ?
N3 C21 C22 124.1(4) . . ?
C21 C22 C23 119.3(3) . . ?
C22 C23 C24 117.5(3) . . ?
C22 C23 C26 120.3(3) . . ?
C24 C23 C26 122.2(4) . . ?
C25 C24 C23 119.2(4) . . ?
N3 C25 C24 123.3(3) . . ?
C27 C26 C23 176.2(5) . . ?
C26 C27 C28 178.1(4) . . ?
C30 C28 C29 118.9(3) . . ?
C30 C28 C27 120.4(4) . . ?
C29 C28 C27 120.7(4) . . ?
C28 C29 C30 120.8(4) . 2_866 ?
C28 C30 C29 120.4(4) . 2_866 ?
N6 C41 C42 123.8(4) . . ?
C43 C42 C41 119.7(4) . . ?
C42 C43 C44 117.5(3) . . ?
C42 C43 C46 120.5(4) . . ?
C44 C43 C46 122.0(4) . . ?
C45 C44 C43 119.0(4) . . ?
N6 C45 C44 123.6(4) . . ?
C47 C46 C43 176.4(5) . . ?
C46 C47 C48 178.3(6) . . ?
C53 C48 C47 123.0(5) . . ?
C53 C48 C49 119.5(4) . . ?
C47 C48 C49 117.3(5) . . ?
C50 C49 C48 116.9(4) . . ?
C49 C50 C51 119.2(5) . . ?
C52 C51 C54 123.6(5) . . ?
C52 C51 C50 118.6(4) . . ?
C54 C51 C50 117.8(5) . . ?
C51 C52 C53 122.8(5) . . ?
C48 C53 C52 122.6(5) . . ?
C55 C54 C51 178.4(6) 1_454 . ?
C54 C55 C58 175.3(6) 1_656 . ?
N7 C56 C57 124.2(4) . . ?
C58 C57 C56 119.9(4) . . ?
C57 C58 C59 116.7(4) . . ?
C57 C58 C55 121.6(4) . . ?
C59 C58 C55 121.7(4) . . ?
C60 C59 C58 119.5(4) . . ?
N7 C60 C59 123.7(4) . . ?
N8 C61 C62 124.5(3) . . ?
C61 C62 C63 118.8(4) . . ?
C64 C63 C62 117.6(3) . . ?
C64 C63 C66 122.1(4) . . ?
C62 C63 C66 120.2(4) . . ?
C65 C64 C63 118.9(4) . . ?
N8 C65 C64 124.0(4) . . ?
C67 C66 C63 176.4(4) . . ?
C66 C67 C68 176.4(4) . . ?
C69 C68 C70 119.0(3) . . ?
C69 C68 C67 120.8(3) . . ?
C70 C68 C67 120.2(4) . . ?
C68 C69 C70 120.3(3) . 2_775 ?
C69 C70 C68 120.7(4) 2_775 . ?
C1 N1 C5 117.2(3) . . ?
C1 N1 Co1 121.7(2) . . ?
C5 N1 Co1 120.2(2) . . ?
C20 N2 C16 117.2(3) . . ?
C20 N2 Co1 121.6(2) . . ?
C16 N2 Co1 121.1(2) . . ?
C25 N3 C21 116.5(3) . . ?
C25 N3 Co1 121.7(2) . . ?
C21 N3 Co1 121.5(3) . . ?
O2 N4 O1 123.6(4) . . ?
O2 N4 O3 119.9(4) . . ?
O1 N4 O3 116.4(4) . . ?
O6 N5 O5 123.1(3) . . ?
O6 N5 O4 121.8(4) . . ?
O5 N5 O4 115.1(3) . . ?
C41 N6 C45 116.4(3) . . ?
C41 N6 Co2 123.4(2) . . ?
C45 N6 Co2 120.0(2) . . ?
C56 N7 C60 116.0(3) . . ?
C56 N7 Co2 123.7(2) . . ?
C60 N7 Co2 120.2(2) . . ?
C61 N8 C65 116.2(3) . . ?
C61 N8 Co2 119.3(2) . . ?
C65 N8 Co2 124.4(3) . . ?
O9 N9 O8 123.6(3) . . ?
O9 N9 O7 119.8(3) . . ?
O8 N9 O7 116.6(3) . . ?
O12 N10 O10 122.4(4) . . ?
O12 N10 O11 122.1(4) . . ?
O10 N10 O11 115.5(4) . . ?
N4 O1 Co1 99.3(2) . . ?
N4 O3 Co1 89.4(2) . . ?
N5 O4 Co1 95.4(2) . . ?
N5 O5 Co1 92.0(2) . . ?
N9 O7 Co2 104.0(2) . . ?
N10 O10 Co2 94.3(2) . . ?
N10 O11 Co2 92.2(2) . . ?

loop_
_geom_bond_atom_site_label_1
_geom_bond_atom_site_label_2
_geom_bond_distance
_geom_bond_site_symmetry_2
_geom_bond_publ_flag
Co1 N1 2.126(2) . ?
Co1 N2 2.131(2) . ?
Co1 N3 2.149(3) . ?
Co1 O4 2.178(3) . ?
Co1 O1 2.192(3) . ?
Co1 O5 2.259(2) . ?
Co1 O3 2.382(3) . ?
Co2 N7 2.119(3) . ?
Co2 O7 2.130(3) . ?
Co2 N8 2.142(3) . ?
Co2 N6 2.147(3) . ?
Co2 O10 2.194(3) . ?
Co2 O11 2.235(3) . ?
C1 N1 1.332(4) . ?
C1 C2 1.383(4) . ?
C2 C3 1.391(5) . ?
C3 C4 1.379(4) . ?
C3 C6 1.431(4) . ?
C4 C5 1.386(4) . ?
C5 N1 1.346(4) . ?
C6 C7 1.186(5) . ?
C7 C8 1.446(5) . ?
C8 C13 1.388(6) . ?
C8 C9 1.392(6) . ?
C9 C10 1.403(5) . ?
C10 C11 1.393(6) . ?
C11 C12 1.384(6) . ?
C11 C14 1.433(5) 1_445 ?
C12 C13 1.379(5) . ?
C14 C15 1.184(5) . ?
C14 C11 1.433(5) 1_665 ?
C15 C18 1.442(5) . ?
C16 N2 1.342(4) . ?
C16 C17 1.366(5) . ?
C17 C18 1.380(5) . ?
C18 C19 1.390(5) . ?
C19 C20 1.384(5) . ?
C20 N2 1.327(4) . ?
C21 N3 1.339(4) . ?
C21 C22 1.372(5) . ?
C22 C23 1.376(5) . ?
C23 C24 1.394(5) . ?
C23 C26 1.435(5) . ?
C24 C25 1.381(4) . ?
C25 N3 1.335(4) . ?
C26 C27 1.194(5) . ?
C27 C28 1.442(5) . ?
C28 C30 1.379(5) . ?
C28 C29 1.381(5) . ?
C29 C30 1.385(5) 2_866 ?
C30 C29 1.385(5) 2_866 ?
C41 N6 1.334(4) . ?
C41 C42 1.376(5) . ?
C42 C43 1.369(6) . ?
C43 C44 1.396(5) . ?
C43 C46 1.425(5) . ?
C44 C45 1.380(4) . ?
C45 N6 1.337(4) . ?
C46 C47 1.186(5) . ?
C47 C48 1.442(5) . ?
C48 C53 1.264(6) . ?
C48 C49 1.484(6) . ?
C49 C50 1.379(6) . ?
C50 C51 1.467(6) . ?
C51 C52 1.271(6) . ?
C51 C54 1.444(6) . ?
C52 C53 1.398(6) . ?
C54 C55 1.180(5) 1_454 ?
C55 C54 1.180(5) 1_656 ?
C55 C58 1.432(5) . ?
C56 N7 1.323(4) . ?
C56 C57 1.369(5) . ?
C57 C58 1.364(6) . ?
C58 C59 1.389(6) . ?
C59 C60 1.370(5) . ?
C60 N7 1.333(5) . ?
C61 N8 1.324(4) . ?
C61 C62 1.380(4) . ?
C62 C63 1.393(5) . ?
C63 C64 1.383(5) . ?
C63 C66 1.447(5) . ?
C64 C65 1.383(5) . ?
C65 N8 1.341(4) . ?
C66 C67 1.195(5) . ?
C67 C68 1.436(5) . ?
C68 C69 1.386(5) . ?
C68 C70 1.393(5) . ?
C69 C70 1.386(5) 2_775 ?
C70 C69 1.386(5) 2_775 ?
N4 O2 1.225(4) . ?
N4 O1 1.230(4) . ?
N4 O3 1.256(4) . ?
N5 O6 1.227(4) . ?
N5 O5 1.254(4) . ?
N5 O4 1.267(3) . ?
N9 O9 1.222(4) . ?
N9 O8 1.227(4) . ?
N9 O7 1.280(3) . ?
N10 O12 1.232(4) . ?
N10 O10 1.262(4) . ?
N10 O11 1.269(4) . ?
